data_7204474
loop_
_publ_author_name
'Gunnlaugsson, Thorfinnur'
'Gunaratne, H. Q. Nimal'
'Nieuwenhuyzen, Mark'
'Leonard, Joseph P.'

_publ_section_title
;
 Synthesis of functionalised macrocyclic compounds as Na+ and K+
 receptors: a mild and high yielding nitration in water of mono and bis
 2-methoxyaniline functionalised crown ethers
;
_journal_issue 17
_journal_name_full 'Journal of the Chemical Society, Perkin Transactions 1'
_journal_page_first 1954
_journal_paper_doi 10.1039/b205299g
_journal_year 2002
_chemical_formula_sum 'C26 H38 F6 K N2 O6 P'
_chemical_formula_weight 658.65
_chemical_name_systematic
; 
? 
;
_space_group_IT_number 2
_symmetry_cell_setting triclinic
_symmetry_space_group_name_Hall '-P 1'
_symmetry_space_group_name_H-M 'P -1'
_atom_sites_solution_hydrogens geom
_atom_sites_solution_primary direct
_atom_sites_solution_secondary difmap
_audit_creation_method SHELXL-97
_cell_angle_alpha 86.206(3)
_cell_angle_beta 70.910(3)
_cell_angle_gamma 64.190(3)
_cell_formula_units_Z 2
_cell_length_a 11.908(3)
_cell_length_b 12.219(3)
_cell_length_c 12.268(3)
_cell_measurement_temperature 153(2)
_cell_volume 1512.5(7)
_computing_cell_refinement 'Bruker SMART'
_computing_data_collection 'Bruker SMART'
_computing_data_reduction 'Bruker SHELXTL'
_computing_molecular_graphics 'Bruker SHELXTL'
_computing_publication_material 'Bruker SHELXTL'
_computing_structure_refinement 'SHELXL-97 (Sheldrick, 1997)'
_computing_structure_solution 'SHELXS-97 (Sheldrick, 1990)'
_diffrn_ambient_temperature 153(2)
_diffrn_measured_fraction_theta_full 0.864
_diffrn_measured_fraction_theta_max 0.864
_diffrn_measurement_device_type 'CCD area detector'
_diffrn_measurement_method 'phi and omega scans'
_diffrn_radiation_monochromator graphite
_diffrn_radiation_source 'fine-focus sealed tube'
_diffrn_radiation_type MoK\a
_diffrn_radiation_wavelength 0.71073
_diffrn_reflns_av_R_equivalents 0.0565
_diffrn_reflns_av_sigmaI/netI 0.1000
_diffrn_reflns_limit_h_max 14
_diffrn_reflns_limit_h_min -15
_diffrn_reflns_limit_k_max 15
_diffrn_reflns_limit_k_min -15
_diffrn_reflns_limit_l_max 15
_diffrn_reflns_limit_l_min -15
_diffrn_reflns_number 17315
_diffrn_reflns_theta_full 28.60
_diffrn_reflns_theta_max 28.60
_diffrn_reflns_theta_min 1.76
_exptl_absorpt_coefficient_mu 0.308
_exptl_absorpt_correction_T_max 1.000
_exptl_absorpt_correction_T_min 0.794
_exptl_absorpt_correction_type empirical
_exptl_absorpt_process_details SADABS
_exptl_crystal_colour colourless
_exptl_crystal_density_diffrn 1.446
_exptl_crystal_density_meas ?
_exptl_crystal_density_method 'not measured'
_exptl_crystal_description block
_exptl_crystal_F_000 688
_exptl_crystal_size_max 0.28
_exptl_crystal_size_mid 0.18
_exptl_crystal_size_min 0.16
_refine_diff_density_max 0.713
_refine_diff_density_min -0.351
_refine_diff_density_rms 0.075
_refine_ls_extinction_method none
_refine_ls_goodness_of_fit_ref 0.921
_refine_ls_hydrogen_treatment mixed
_refine_ls_matrix_type full
_refine_ls_number_parameters 429
_refine_ls_number_reflns 6681
_refine_ls_number_restraints 0
_refine_ls_restrained_S_all 0.921
_refine_ls_R_factor_all 0.1238
_refine_ls_R_factor_gt 0.0593
_refine_ls_shift/su_max 0.198
_refine_ls_shift/su_mean 0.005
_refine_ls_structure_factor_coef Fsqd
_refine_ls_weighting_details 'calc w=1/[\s^2^(Fo^2^)+(0.0981P)^2^+0.0000P] where P=(Fo^2^+2Fc^2^)/3'
_refine_ls_weighting_scheme calc
_refine_ls_wR_factor_gt 0.1488
_refine_ls_wR_factor_ref 0.1924
_reflns_number_gt 3364
_reflns_number_total 6681
_reflns_threshold_expression >2sigma(I)
_cod_data_source_file b205299g.txt
_cod_data_source_block 2k
_cod_depositor_comments
;
The following automatic conversions were performed:
'_symmetry_cell_setting' value 'Triclinic' changed to 'triclinic'
according to '/home/saulius/struct/CIF-dictionaries/cif_core.dic'
dictionary named 'cif_core.dic' version 2.4.1 from
2010-06-29.

'_exptl_absorpt_correction_type' value 'Empirical' changed to
'empirical' according to
'/home/saulius/struct/CIF-dictionaries/cif_core.dic' dictionary named
'cif_core.dic' version 2.4.1 from 2010-06-29.

Automatic conversion script
Id: cif_fix_enum 1527 2010-12-29 10:47:43Z saulius 

The following automatic conversions were performed:

'_exptl_crystal_density_meas' value 'not_measured' was changed to '?'
- the value is perceived as not measured.

Automatic conversion script
Id: cif_fix_values 3008 2015-01-20 13:52:24Z robertas 
;
_cod_original_cell_volume 1512.5(6)
_cod_original_sg_symbol_H-M P-1
_cod_database_code 7204474

loop_
_symmetry_equiv_pos_as_xyz
'x, y, z'
'-x, -y, -z'

loop_
_atom_site_label
_atom_site_type_symbol
_atom_site_fract_x
_atom_site_fract_y
_atom_site_fract_z
_atom_site_U_iso_or_equiv
_atom_site_adp_type
_atom_site_occupancy
_atom_site_symmetry_multiplicity
_atom_site_calc_flag
_atom_site_refinement_flags
_atom_site_disorder_assembly
_atom_site_disorder_group
K1A K -0.5000 0.5000 1.0000 0.0581(4) Uani 1 2 d S . .
C1A C -0.7234(13) 0.3651(12) 1.1223(12) 0.036(3) Uani 0.50 1 d P . 1
H1A1 H -0.7672 0.3166 1.1690 0.044 Uiso 0.50 1 calc PR . 1
H1A2 H -0.6997 0.3417 1.0393 0.044 Uiso 0.50 1 calc PR . 1
C2A C -0.8161(7) 0.5039(7) 1.1519(7) 0.0289(16) Uani 0.50 1 d P A 1
H2AA H -0.9086 0.5225 1.1614 0.035 Uiso 0.50 1 calc PR A 1
H2AB H -0.8132 0.5354 1.2228 0.035 Uiso 0.50 1 calc PR A 1
C1' C -0.7576(13) 0.4059(13) 1.1683(12) 0.045(3) Uani 0.50 1 d P . 2
H1'1 H -0.7952 0.3474 1.1976 0.054 Uiso 0.50 1 calc PR . 2
H1'2 H -0.8033 0.4775 1.2261 0.054 Uiso 0.50 1 calc PR . 2
C2' C -0.7765(10) 0.4434(10) 1.0603(10) 0.063(3) Uani 0.50 1 d P A 2
H2'A H -0.8674 0.4624 1.0637 0.076 Uiso 0.50 1 calc PR A 2
H2'B H -0.7127 0.3788 0.9968 0.076 Uiso 0.50 1 calc PR A 2
O3A O -0.7533(3) 0.5550(3) 1.0425(3) 0.0751(11) Uani 1 1 d . A .
C4A C -0.8391(4) 0.6774(5) 1.0751(4) 0.0662(15) Uani 1 1 d . A .
H4AA H -0.8434 0.6999 1.1529 0.079 Uiso 1 1 calc R . .
H4AB H -0.9291 0.6925 1.0787 0.079 Uiso 1 1 calc R . .
C5A C -0.7922(4) 0.7522(4) 0.9901(3) 0.0453(10) Uani 1 1 d . . .
H5AA H -0.7796 0.7244 0.9112 0.054 Uiso 1 1 calc R B .
H5AB H -0.8586 0.8387 1.0073 0.054 Uiso 1 1 calc R . .
O6A O -0.6709(3) 0.7408(2) 0.9961(2) 0.0415(7) Uani 1 1 d . B .
C7A C -0.6220(4) 0.8150(4) 0.9189(4) 0.0488(11) Uani 1 1 d . . .
H7AA H -0.6765 0.9020 0.9485 0.059 Uiso 1 1 calc R B .
H7AB H -0.6272 0.8046 0.8416 0.059 Uiso 1 1 calc R . .
C8A C -0.4826(5) 0.7784(4) 0.9094(4) 0.0591(13) Uani 1 1 d . B .
H8AA H -0.4534 0.8379 0.8663 0.071 Uiso 1 1 calc R . .
H8AB H -0.4772 0.7804 0.9880 0.071 Uiso 1 1 calc R . .
N9A N -0.3934(3) 0.6557(3) 0.8502(3) 0.0518(10) Uani 1 1 d . . .
C10A C -0.3903(4) 0.6463(4) 0.7319(4) 0.0488(11) Uani 1 1 d . . .
C11A C -0.3706(5) 0.7273(5) 0.6544(5) 0.0746(15) Uani 1 1 d . B .
H11A H -0.3574 0.7919 0.6784 0.089 Uiso 1 1 calc R . .
C12A C -0.3692(6) 0.7178(6) 0.5416(5) 0.0857(18) Uani 1 1 d . . .
H12A H -0.3529 0.7743 0.4893 0.103 Uiso 1 1 calc R B .
C13A C -0.3906(5) 0.6302(5) 0.5068(5) 0.0708(15) Uani 1 1 d . B .
H13A H -0.3907 0.6240 0.4301 0.085 Uiso 1 1 calc R . .
C14A C -0.4126(5) 0.5482(6) 0.5837(5) 0.0790(16) Uani 1 1 d . . .
H14A H -0.4274 0.4850 0.5593 0.095 Uiso 1 1 calc R B .
C15A C -0.4132(5) 0.5569(5) 0.6955(5) 0.0650(14) Uani 1 1 d . B .
O16A O -0.4628(10) 0.4951(12) 0.7851(12) 0.065(4) Uani 0.50 1 d P B 1
C17A C -0.5150(11) 0.4179(10) 0.7553(9) 0.069(3) Uiso 0.50 1 d P B 1
H17A H -0.6001 0.4692 0.7445 0.103 Uiso 0.50 1 calc PR B 1
H17B H -0.5274 0.3657 0.8178 0.103 Uiso 0.50 1 calc PR B 1
H17C H -0.4526 0.3668 0.6834 0.103 Uiso 0.50 1 calc PR B 1
O16' O -0.3936(14) 0.4569(13) 0.7572(13) 0.099(5) Uani 0.50 1 d P B 2
C17' C -0.4145(19) 0.3579(17) 0.7249(16) 0.152(7) Uiso 0.50 1 d P B 2
H17D H -0.4843 0.3897 0.6897 0.228 Uiso 0.50 1 calc PR B 2
H17E H -0.4410 0.3179 0.7940 0.228 Uiso 0.50 1 calc PR B 2
H17F H -0.3324 0.2986 0.6691 0.228 Uiso 0.50 1 calc PR B 2
K1B K 0.0000 0.0000 0.5000 0.0372(3) Uani 1 2 d S . .
C1B C -0.0144(6) -0.0317(4) 0.7895(4) 0.0658(15) Uani 1 1 d . . .
H1B1 H -0.0343 -0.0512 0.8712 0.079 Uiso 1 1 calc R . .
H1B2 H -0.0573 0.0582 0.7892 0.079 Uiso 1 1 calc R . .
C2B C 0.1332(5) -0.0775(4) 0.7343(4) 0.0579(13) Uani 1 1 d . . .
H2BA H 0.1674 -0.0451 0.7813 0.070 Uiso 1 1 calc R . .
H2BB H 0.1773 -0.1678 0.7301 0.070 Uiso 1 1 calc R . .
O3B O 0.1602(3) -0.0378(2) 0.6204(2) 0.0456(7) Uani 1 1 d . . .
C4B C 0.2998(5) -0.0888(4) 0.5571(4) 0.0611(13) Uani 1 1 d . . .
H4BA H 0.3363 -0.1786 0.5445 0.073 Uiso 1 1 calc R . .
H4BB H 0.3459 -0.0701 0.6020 0.073 Uiso 1 1 calc R . .
C5B C 0.3211(5) -0.0363(5) 0.4446(5) 0.0804(18) Uani 1 1 d . C .
H5BA H 0.2796 0.0539 0.4569 0.096 Uiso 1 1 calc R . .
H5BB H 0.4169 -0.0652 0.4031 0.096 Uiso 1 1 calc R . .
O6B O 0.2642(3) -0.0730(4) 0.3782(3) 0.0929(14) Uani 1 1 d . . .
C7B C 0.2816(8) 0.0219(9) 0.2852(7) 0.046(2) Uani 0.50 1 d P C 1
H7BA H 0.2433 0.1053 0.3228 0.055 Uiso 0.50 1 calc PR C 1
H7BB H 0.3758 -0.0035 0.2389 0.055 Uiso 0.50 1 calc PR C 1
C8B C 0.2053(16) 0.0143(16) 0.2127(14) 0.043(3) Uani 0.50 1 d P C 1
H8BA H 0.2331 0.0448 0.1365 0.051 Uiso 0.50 1 calc PR C 1
H8BB H 0.2235 -0.0717 0.1995 0.051 Uiso 0.50 1 calc PR C 1
C7# C 0.3022(8) -0.0845(7) 0.2498(7) 0.0423(19) Uani 0.50 1 d P C 2
H7#A H 0.2735 -0.1399 0.2236 0.051 Uiso 0.50 1 calc PR C 2
H7#B H 0.3989 -0.1146 0.2124 0.051 Uiso 0.50 1 calc PR C 2
C8# C 0.2293(17) 0.0436(15) 0.2251(17) 0.041(3) Uani 0.50 1 d P C 2
H8#A H 0.2608 0.0506 0.1408 0.050 Uiso 0.50 1 calc PR C 2
H8#B H 0.2474 0.0990 0.2648 0.050 Uiso 0.50 1 calc PR C 2
N9B N 0.0707(3) 0.0843(3) 0.2692(3) 0.0434(9) Uani 1 1 d . . .
C10B C 0.0151(3) 0.2154(3) 0.2728(3) 0.0345(9) Uani 1 1 d . C .
C11B C -0.0117(4) 0.2790(4) 0.1794(3) 0.0419(10) Uani 1 1 d . . .
H11B H 0.0111 0.2347 0.1085 0.050 Uiso 1 1 calc R C .
C12B C -0.0705(4) 0.4045(4) 0.1868(4) 0.0483(11) Uani 1 1 d . C .
H12B H -0.0901 0.4461 0.1224 0.058 Uiso 1 1 calc R . .
C13B C -0.1005(4) 0.4689(4) 0.2875(4) 0.0477(11) Uani 1 1 d . . .
H13B H -0.1410 0.5556 0.2929 0.057 Uiso 1 1 calc R C .
C14B C -0.0723(4) 0.4085(4) 0.3818(4) 0.0501(11) Uani 1 1 d . C .
H14B H -0.0925 0.4538 0.4512 0.060 Uiso 1 1 calc R . .
C15B C -0.0149(4) 0.2826(4) 0.3749(3) 0.0421(10) Uani 1 1 d . . .
O16B O 0.0164(3) 0.2159(2) 0.4645(2) 0.0592(9) Uani 1 1 d . C .
C17B C -0.0028(7) 0.2830(4) 0.5662(4) 0.089(2) Uani 1 1 d . . .
H17G H 0.0449 0.3336 0.5441 0.134 Uiso 1 1 calc R C .
H17H H 0.0310 0.2258 0.6203 0.134 Uiso 1 1 calc R . .
H17I H -0.0973 0.3354 0.6034 0.134 Uiso 1 1 calc R . .
P1 P -0.73270(10) 1.17357(9) 0.82810(8) 0.0330(3) Uani 1 1 d . . .
F11 F -0.6380(2) 1.2335(2) 0.7576(2) 0.0644(7) Uani 1 1 d . . .
F12 F -0.6634(2) 1.1420(2) 0.9239(2) 0.0606(7) Uani 1 1 d . . .
F13 F -0.8015(3) 1.2035(2) 0.7317(2) 0.0620(7) Uani 1 1 d . . .
F14 F -0.8375(2) 1.30315(19) 0.8961(2) 0.0540(7) Uani 1 1 d . . .
F15 F -0.6277(2) 1.04386(19) 0.7595(2) 0.0521(6) Uani 1 1 d . . .
F16 F -0.8276(2) 1.11398(19) 0.8981(2) 0.0480(6) Uani 1 1 d . . .

loop_
_atom_site_aniso_label
_atom_site_aniso_U_11
_atom_site_aniso_U_22
_atom_site_aniso_U_33
_atom_site_aniso_U_23
_atom_site_aniso_U_13
_atom_site_aniso_U_12
K1A 0.0283(7) 0.0392(8) 0.1009(12) 0.0376(8) -0.0176(7) -0.0166(6)
C1A 0.031(7) 0.033(7) 0.049(8) 0.004(5) -0.011(6) -0.019(6)
C2A 0.026(4) 0.039(5) 0.032(4) 0.004(4) -0.012(3) -0.022(4)
C1' 0.030(7) 0.047(10) 0.066(10) 0.027(6) -0.023(7) -0.023(7)
C2' 0.054(6) 0.080(7) 0.087(8) 0.033(7) -0.040(6) -0.047(6)
O3A 0.0458(18) 0.060(2) 0.145(3) 0.064(2) -0.055(2) -0.0367(17)
C4A 0.037(2) 0.109(4) 0.046(3) 0.029(3) -0.016(2) -0.027(3)
C5A 0.042(2) 0.036(2) 0.041(2) 0.0035(19) -0.019(2) 0.0006(19)
O6A 0.0555(17) 0.0303(15) 0.0470(16) 0.0138(12) -0.0296(14) -0.0184(13)
C7A 0.074(3) 0.031(2) 0.048(3) 0.0154(19) -0.030(2) -0.023(2)
C8A 0.095(4) 0.052(3) 0.077(3) 0.038(3) -0.056(3) -0.058(3)
N9A 0.053(2) 0.050(2) 0.082(3) 0.035(2) -0.043(2) -0.0382(19)
C10A 0.033(2) 0.049(3) 0.072(3) 0.023(2) -0.024(2) -0.023(2)
C11A 0.086(4) 0.065(4) 0.074(4) 0.023(3) -0.014(3) -0.045(3)
C12A 0.086(4) 0.085(4) 0.063(4) 0.035(3) -0.007(3) -0.034(4)
C13A 0.043(3) 0.081(4) 0.066(4) 0.005(3) -0.011(3) -0.012(3)
C14A 0.089(4) 0.092(4) 0.082(4) 0.020(4) -0.044(3) -0.052(4)
C15A 0.075(4) 0.067(3) 0.078(4) 0.027(3) -0.042(3) -0.044(3)
O16A 0.077(7) 0.067(8) 0.062(5) -0.009(5) 0.006(5) -0.060(6)
O16' 0.184(15) 0.082(10) 0.111(12) 0.048(8) -0.104(11) -0.097(11)
K1B 0.0326(6) 0.0480(7) 0.0323(6) 0.0128(5) -0.0145(5) -0.0174(6)
C1B 0.120(5) 0.037(3) 0.027(2) 0.0043(19) -0.033(3) -0.018(3)
C2B 0.107(4) 0.048(3) 0.054(3) 0.022(2) -0.060(3) -0.044(3)
O3B 0.064(2) 0.0390(16) 0.0544(18) 0.0186(13) -0.0409(16) -0.0276(15)
C4B 0.060(3) 0.057(3) 0.088(4) 0.013(3) -0.051(3) -0.027(3)
C5B 0.042(3) 0.093(4) 0.119(5) 0.061(4) -0.038(3) -0.039(3)
O6B 0.0374(18) 0.184(4) 0.048(2) 0.046(2) -0.0186(16) -0.043(2)
C7B 0.026(4) 0.061(6) 0.039(5) 0.008(4) -0.003(4) -0.015(4)
C8B 0.038(8) 0.051(9) 0.026(5) 0.006(6) -0.005(5) -0.012(6)
C7# 0.040(4) 0.026(4) 0.049(5) -0.002(4) -0.008(4) -0.008(4)
C8# 0.032(7) 0.044(8) 0.046(8) 0.001(6) -0.006(5) -0.018(5)
N9B 0.045(2) 0.039(2) 0.0255(17) 0.0033(15) -0.0095(15) -0.0015(16)
C10B 0.0295(19) 0.038(2) 0.032(2) 0.0111(17) -0.0090(16) -0.0129(17)
C11B 0.041(2) 0.056(3) 0.039(2) 0.018(2) -0.0155(19) -0.029(2)
C12B 0.049(3) 0.052(3) 0.059(3) 0.033(2) -0.030(2) -0.030(2)
C13B 0.039(2) 0.033(2) 0.061(3) 0.019(2) -0.012(2) -0.0121(19)
C14B 0.052(3) 0.037(2) 0.042(2) 0.0063(19) -0.004(2) -0.012(2)
C15B 0.044(2) 0.036(2) 0.030(2) 0.0098(17) -0.0080(18) -0.0072(19)
O16B 0.091(2) 0.0338(16) 0.0289(15) 0.0027(12) -0.0213(16) -0.0053(16)
C17B 0.157(6) 0.050(3) 0.035(3) 0.001(2) -0.037(3) -0.019(3)
P1 0.0373(5) 0.0304(5) 0.0360(6) 0.0083(4) -0.0160(4) -0.0171(4)
F11 0.0650(17) 0.0582(17) 0.0781(18) 0.0163(14) -0.0111(14) -0.0444(14)
F12 0.0762(18) 0.0610(16) 0.0673(17) 0.0168(13) -0.0518(15) -0.0314(14)
F13 0.0796(19) 0.0691(18) 0.0538(15) 0.0184(13) -0.0441(14) -0.0331(15)
F14 0.0600(16) 0.0287(13) 0.0595(15) -0.0015(11) -0.0113(12) -0.0127(11)
F15 0.0477(14) 0.0372(13) 0.0597(15) -0.0039(11) -0.0057(12) -0.0160(11)
F16 0.0467(13) 0.0374(13) 0.0573(15) 0.0084(11) -0.0083(11) -0.0232(11)

loop_
_atom_type_symbol
_atom_type_description
_atom_type_scat_dispersion_real
_atom_type_scat_dispersion_imag
_atom_type_scat_source
C C 0.0033 0.0016 'International Tables Vol C Tables 4.2.6.8 and 6.1.1.4'
H H 0.0000 0.0000 'International Tables Vol C Tables 4.2.6.8 and 6.1.1.4'
N N 0.0061 0.0033 'International Tables Vol C Tables 4.2.6.8 and 6.1.1.4'
O O 0.0106 0.0060 'International Tables Vol C Tables 4.2.6.8 and 6.1.1.4'
F F 0.0171 0.0103 'International Tables Vol C Tables 4.2.6.8 and 6.1.1.4'
P P 0.1023 0.0942 'International Tables Vol C Tables 4.2.6.8 and 6.1.1.4'
K K 0.2009 0.2494 'International Tables Vol C Tables 4.2.6.8 and 6.1.1.4'

loop_
_geom_angle_atom_site_label_1
_geom_angle_atom_site_label_2
_geom_angle_atom_site_label_3
_geom_angle
_geom_angle_site_symmetry_1
_geom_angle_site_symmetry_3
_geom_angle_publ_flag
O16A K1A O16A 180.000(2) . 2_467 ?
O16A K1A O3A 90.1(3) . 2_467 ?
O16A K1A O3A 89.9(3) 2_467 2_467 ?
O16A K1A O3A 89.9(3) . . ?
O16A K1A O3A 90.1(3) 2_467 . ?
O3A K1A O3A 180.0 2_467 . ?
O16A K1A O6A 82.6(3) . . ?
O16A K1A O6A 97.4(3) 2_467 . ?
O3A K1A O6A 117.85(9) 2_467 . ?
O3A K1A O6A 62.15(9) . . ?
O16A K1A O6A 97.4(3) . 2_467 ?
O16A K1A O6A 82.6(3) 2_467 2_467 ?
O3A K1A O6A 62.15(9) 2_467 2_467 ?
O3A K1A O6A 117.85(9) . 2_467 ?
O6A K1A O6A 180.0 . 2_467 ?
O16A K1A O16' 14.2(4) . . ?
O16A K1A O16' 165.8(4) 2_467 . ?
O3A K1A O16' 77.2(3) 2_467 . ?
O3A K1A O16' 102.8(3) . . ?
O6A K1A O16' 93.8(3) . . ?
O6A K1A O16' 86.2(3) 2_467 . ?
O16A K1A O16' 165.8(4) . 2_467 ?
O16A K1A O16' 14.2(4) 2_467 2_467 ?
O3A K1A O16' 102.8(3) 2_467 2_467 ?
O3A K1A O16' 77.2(3) . 2_467 ?
O6A K1A O16' 86.2(3) . 2_467 ?
O6A K1A O16' 93.8(3) 2_467 2_467 ?
O16' K1A O16' 180.000(2) . 2_467 ?
O16A K1A N9A 58.1(3) . . ?
O16A K1A N9A 121.9(3) 2_467 . ?
O3A K1A N9A 62.55(9) 2_467 . ?
O3A K1A N9A 117.45(9) . . ?
O6A K1A N9A 61.59(9) . . ?
O6A K1A N9A 118.41(9) 2_467 . ?
O16' K1A N9A 57.0(3) . . ?
O16' K1A N9A 123.0(3) 2_467 . ?
O16A K1A N9A 121.9(3) . 2_467 ?
O16A K1A N9A 58.1(3) 2_467 2_467 ?
O3A K1A N9A 117.45(9) 2_467 2_467 ?
O3A K1A N9A 62.55(9) . 2_467 ?
O6A K1A N9A 118.41(9) . 2_467 ?
O6A K1A N9A 61.59(9) 2_467 2_467 ?
O16' K1A N9A 123.0(3) . 2_467 ?
O16' K1A N9A 57.0(3) 2_467 2_467 ?
N9A K1A N9A 180.00(9) . 2_467 ?
O16A K1A C17A 155.5(3) . 2_467 ?
O16A K1A C17A 24.5(3) 2_467 2_467 ?
O3A K1A C17A 74.7(2) 2_467 2_467 ?
O3A K1A C17A 105.3(2) . 2_467 ?
O6A K1A C17A 87.7(2) . 2_467 ?
O6A K1A C17A 92.3(2) 2_467 2_467 ?
O16' K1A C17A 148.8(3) . 2_467 ?
O16' K1A C17A 31.2(3) 2_467 2_467 ?
N9A K1A C17A 97.6(2) . 2_467 ?
N9A K1A C17A 82.4(2) 2_467 2_467 ?
O16A K1A C4A 93.9(3) . . ?
O16A K1A C4A 86.1(3) 2_467 . ?
O3A K1A C4A 158.74(11) 2_467 . ?
O3A K1A C4A 21.26(11) . . ?
O6A K1A C4A 42.45(11) . . ?
O6A K1A C4A 137.55(11) 2_467 . ?
O16' K1A C4A 108.0(3) . . ?
O16' K1A C4A 72.0(3) 2_467 . ?
N9A K1A C4A 102.28(11) . . ?
N9A K1A C4A 77.72(11) 2_467 . ?
C17A K1A C4A 94.0(2) 2_467 . ?
N9A C1A C2A 106.0(8) 2_467 . ?
O3A C2A C1A 100.5(7) . . ?
C2' C1' N9A 108.8(10) . 2_467 ?
C1' C2' O3A 104.8(9) . . ?
C1' C2' K1A 86.5(6) . . ?
O3A C2' K1A 45.2(3) . . ?
C4A O3A C2' 131.2(5) . . ?
C4A O3A C2A 97.3(4) . . ?
C2' O3A C2A 47.3(5) . . ?
C4A O3A K1A 114.6(3) . . ?
C2' O3A K1A 111.2(4) . . ?
C2A O3A K1A 114.8(3) . . ?
O3A C4A C5A 109.4(4) . . ?
O3A C4A K1A 44.10(18) . . ?
C5A C4A K1A 80.3(2) . . ?
O6A C5A C4A 109.0(3) . . ?
O6A C5A K1A 46.60(15) . . ?
C4A C5A K1A 75.5(2) . . ?
C5A O6A C7A 112.1(3) . . ?
C5A O6A K1A 111.5(2) . . ?
C7A O6A K1A 118.8(2) . . ?
O6A C7A C8A 109.2(3) . . ?
N9A C8A C7A 112.3(3) . . ?
C1A N9A C10A 122.1(6) 2_467 . ?
C1A N9A C8A 99.6(5) 2_467 . ?
C10A N9A C8A 112.8(3) . . ?
C1A N9A C1' 25.2(5) 2_467 2_467 ?
C10A N9A C1' 100.2(6) . 2_467 ?
C8A N9A C1' 122.6(6) . 2_467 ?
C1A N9A K1A 104.3(7) 2_467 . ?
C10A N9A K1A 112.9(2) . . ?
C8A N9A K1A 102.9(2) . . ?
C1' N9A K1A 105.5(6) 2_467 . ?
C15A C10A C11A 117.4(5) . . ?
C15A C10A N9A 120.0(4) . . ?
C11A C10A N9A 122.6(4) . . ?
C10A C11A C12A 121.9(5) . . ?
C13A C12A C11A 120.3(5) . . ?
C12A C13A C14A 119.0(6) . . ?
C13A C14A C15A 120.9(6) . . ?
O16' C15A C10A 117.0(7) . . ?
O16' C15A C14A 119.2(8) . . ?
C10A C15A C14A 120.5(5) . . ?
O16' C15A O16A 29.9(7) . . ?
C10A C15A O16A 114.4(7) . . ?
C14A C15A O16A 123.8(7) . . ?
C15A O16A C17A 116.7(12) . . ?
C15A O16A K1A 133.5(8) . . ?
C17A O16A K1A 109.5(8) . . ?
C15A O16' C17' 120.9(13) . . ?
C15A O16' K1A 117.0(8) . . ?
C17' O16' K1A 107.5(11) . . ?
O3B K1B O3B 180.0 2_556 . ?
O3B K1B O16B 83.98(8) 2_556 2_556 ?
O3B K1B O16B 96.02(8) . 2_556 ?
O3B K1B O16B 96.02(8) 2_556 . ?
O3B K1B O16B 83.98(8) . . ?
O16B K1B O16B 180.000(19) 2_556 . ?
O3B K1B O6B 62.41(10) 2_556 2_556 ?
O3B K1B O6B 117.59(10) . 2_556 ?
O16B K1B O6B 77.13(12) 2_556 2_556 ?
O16B K1B O6B 102.87(12) . 2_556 ?
O3B K1B O6B 117.59(10) 2_556 . ?
O3B K1B O6B 62.41(10) . . ?
O16B K1B O6B 102.87(12) 2_556 . ?
O16B K1B O6B 77.13(12) . . ?
O6B K1B O6B 180.0 2_556 . ?
O3B K1B N9B 62.90(9) 2_556 . ?
O3B K1B N9B 117.10(9) . . ?
O16B K1B N9B 122.93(9) 2_556 . ?
O16B K1B N9B 57.07(9) . . ?
O6B K1B N9B 117.96(9) 2_556 . ?
O6B K1B N9B 62.04(9) . . ?
O3B K1B N9B 117.10(9) 2_556 2_556 ?
O3B K1B N9B 62.90(9) . 2_556 ?
O16B K1B N9B 57.07(9) 2_556 2_556 ?
O16B K1B N9B 122.93(9) . 2_556 ?
O6B K1B N9B 62.04(9) 2_556 2_556 ?
O6B K1B N9B 117.96(9) . 2_556 ?
N9B K1B N9B 180.0 . 2_556 ?
O3B K1B C5B 42.94(11) 2_556 2_556 ?
O3B K1B C5B 137.06(11) . 2_556 ?
O16B K1B C5B 68.16(11) 2_556 2_556 ?
O16B K1B C5B 111.84(11) . 2_556 ?
O6B K1B C5B 22.52(12) 2_556 2_556 ?
O6B K1B C5B 157.48(12) . 2_556 ?
N9B K1B C5B 104.44(11) . 2_556 ?
N9B K1B C5B 75.56(11) 2_556 2_556 ?
O3B K1B C5B 137.06(11) 2_556 . ?
O3B K1B C5B 42.94(11) . . ?
O16B K1B C5B 111.84(11) 2_556 . ?
O16B K1B C5B 68.16(11) . . ?
O6B K1B C5B 157.48(12) 2_556 . ?
O6B K1B C5B 22.52(12) . . ?
N9B K1B C5B 75.56(11) . . ?
N9B K1B C5B 104.44(11) 2_556 . ?
C5B K1B C5B 180.0 2_556 . ?
O3B K1B C1B 42.92(12) 2_556 2_556 ?
O3B K1B C1B 137.08(12) . 2_556 ?
O16B K1B C1B 101.78(10) 2_556 2_556 ?
O16B K1B C1B 78.22(10) . 2_556 ?
O6B K1B C1B 104.39(12) 2_556 2_556 ?
O6B K1B C1B 75.61(12) . 2_556 ?
N9B K1B C1B 24.21(11) . 2_556 ?
N9B K1B C1B 155.79(11) 2_556 2_556 ?
C5B K1B C1B 85.85(14) 2_556 2_556 ?
C5B K1B C1B 94.15(14) . 2_556 ?
O3B K1B C1B 137.09(12) 2_556 . ?
O3B K1B C1B 42.92(12) . . ?
O16B K1B C1B 78.22(10) 2_556 . ?
O16B K1B C1B 101.78(10) . . ?
O6B K1B C1B 75.61(12) 2_556 . ?
O6B K1B C1B 104.39(12) . . ?
N9B K1B C1B 155.79(11) . . ?
N9B K1B C1B 24.21(11) 2_556 . ?
C5B K1B C1B 94.15(14) 2_556 . ?
C5B K1B C1B 85.85(14) . . ?
C1B K1B C1B 180.0 2_556 . ?
N9B C1B C2B 113.2(3) 2_556 . ?
N9B C1B K1B 55.42(19) 2_556 . ?
C2B C1B K1B 81.5(2) . . ?
O3B C2B C1B 108.6(3) . . ?
C2B O3B C4B 112.1(3) . . ?
C2B O3B K1B 121.2(2) . . ?
C4B O3B K1B 117.1(2) . . ?
O3B C4B C5B 109.2(3) . . ?
O6B C5B C4B 108.8(4) . . ?
O6B C5B K1B 48.3(2) . . ?
C4B C5B K1B 80.2(2) . . ?
C5B O6B C7# 127.3(5) . . ?
C5B O6B C7B 91.4(5) . . ?
C7# O6B C7B 49.2(4) . . ?
C5B O6B K1B 109.2(3) . . ?
C7# O6B K1B 116.1(4) . . ?
C7B O6B K1B 110.0(3) . . ?
C8B C7B O6B 101.3(8) . . ?
N9B C8B C7B 109.4(11) . . ?
O6B C7# C8# 102.2(9) . . ?
C7# C8# N9B 110.7(10) . . ?
C8B N9B C10B 119.9(7) . . ?
C8B N9B C1B 100.8(6) . 2_556 ?
C10B N9B C1B 113.3(3) . 2_556 ?
C8B N9B C8# 21.0(7) . . ?
C10B N9B C8# 102.9(6) . . ?
C1B N9B C8# 120.9(6) 2_556 . ?
C8B N9B K1B 108.2(8) . . ?
C10B N9B K1B 112.1(2) . . ?
C1B N9B K1B 100.4(2) 2_556 . ?
C8# N9B K1B 107.5(7) . . ?
C11B C10B C15B 118.1(4) . . ?
C11B C10B N9B 122.8(3) . . ?
C15B C10B N9B 119.1(3) . . ?
C12B C11B C10B 121.7(4) . . ?
C13B C12B C11B 119.6(4) . . ?
C12B C13B C14B 120.4(4) . . ?
C15B C14B C13B 120.1(4) . . ?
O16B C15B C14B 123.7(4) . . ?
O16B C15B C10B 116.2(3) . . ?
C14B C15B C10B 120.1(4) . . ?
C15B O16B C17B 116.8(3) . . ?
C15B O16B K1B 121.6(2) . . ?
C17B O16B K1B 115.6(3) . . ?
F12 P1 F13 179.28(14) . . ?
F12 P1 F14 90.82(14) . . ?
F13 P1 F14 89.84(14) . . ?
F12 P1 F16 89.89(14) . . ?
F13 P1 F16 89.81(14) . . ?
F14 P1 F16 90.42(13) . . ?
F12 P1 F15 89.40(14) . . ?
F13 P1 F15 89.94(14) . . ?
F14 P1 F15 179.77(15) . . ?
F16 P1 F15 89.66(12) . . ?
F12 P1 F11 90.38(15) . . ?
F13 P1 F11 89.93(15) . . ?
F14 P1 F11 89.55(14) . . ?
F16 P1 F11 179.73(15) . . ?
F15 P1 F11 90.37(14) . . ?

loop_
_geom_bond_atom_site_label_1
_geom_bond_atom_site_label_2
_geom_bond_distance
_geom_bond_site_symmetry_2
_geom_bond_publ_flag
K1A O16A 2.527(15) . ?
K1A O16A 2.527(15) 2_467 ?
K1A O3A 2.659(3) 2_467 ?
K1A O3A 2.659(3) . ?
K1A O6A 2.763(2) . ?
K1A O6A 2.763(2) 2_467 ?
K1A O16' 2.813(14) . ?
K1A O16' 2.813(14) 2_467 ?
K1A N9A 2.953(3) . ?
K1A N9A 2.953(3) 2_467 ?
K1A C17A 3.310(10) 2_467 ?
K1A C4A 3.474(5) . ?
C1A N9A 1.449(15) 2_467 ?
C1A C2A 1.554(14) . ?
C2A O3A 1.547(8) . ?
C1' C2' 1.429(18) . ?
C1' N9A 1.559(14) 2_467 ?
C2' O3A 1.494(10) . ?
O3A C4A 1.386(6) . ?
C4A C5A 1.474(6) . ?
C5A O6A 1.416(5) . ?
O6A C7A 1.429(5) . ?
C7A C8A 1.484(6) . ?
C8A N9A 1.468(6) . ?
N9A C1A 1.449(15) 2_467 ?
N9A C10A 1.451(6) . ?
N9A C1' 1.559(14) 2_467 ?
C10A C15A 1.368(6) . ?
C10A C11A 1.368(6) . ?
C11A C12A 1.391(7) . ?
C12A C13A 1.328(8) . ?
C13A C14A 1.379(7) . ?
C14A C15A 1.380(7) . ?
C15A O16' 1.365(15) . ?
C15A O16A 1.407(14) . ?
O16A C17A 1.454(17) . ?
O16' C17' 1.44(2) . ?
K1B O3B 2.650(2) 2_556 ?
K1B O3B 2.650(2) . ?
K1B O16B 2.725(3) 2_556 ?
K1B O16B 2.725(3) . ?
K1B O6B 2.754(3) 2_556 ?
K1B O6B 2.754(3) . ?
K1B N9B 2.932(3) . ?
K1B N9B 2.932(3) 2_556 ?
K1B C5B 3.484(5) 2_556 ?
K1B C5B 3.484(5) . ?
K1B C1B 3.502(4) 2_556 ?
K1B C1B 3.502(4) . ?
C1B N9B 1.460(6) 2_556 ?
C1B C2B 1.508(7) . ?
C2B O3B 1.429(5) . ?
O3B C4B 1.439(5) . ?
C4B C5B 1.475(7) . ?
C5B O6B 1.413(6) . ?
O6B C7# 1.487(8) . ?
O6B C7B 1.603(9) . ?
C7B C8B 1.496(15) . ?
C8B N9B 1.393(17) . ?
C7# C8# 1.49(2) . ?
C8# N9B 1.631(16) . ?
N9B C10B 1.441(5) . ?
N9B C1B 1.460(6) 2_556 ?
C10B C11B 1.387(5) . ?
C10B C15B 1.400(5) . ?
C11B C12B 1.376(6) . ?
C12B C13B 1.367(6) . ?
C13B C14B 1.386(6) . ?
C14B C15B 1.380(5) . ?
C15B O16B 1.377(4) . ?
O16B C17B 1.437(5) . ?
P1 F12 1.584(2) . ?
P1 F13 1.587(2) . ?
P1 F14 1.592(2) . ?
P1 F16 1.595(2) . ?
P1 F15 1.596(2) . ?
P1 F11 1.597(2) . ?
